data_4127876
loop_
_publ_author_name
'Eymann, L\'eonard Y M'
'Varava, Paul'
'Shved, Andrei M.'
'Curchod, Basile F. E.'
'Liu, Yizhu'
'Planes, Oph\'elie M'
'Sienkiewicz, Andrzej'
'Scopelliti, Rosario'
'Fadaei Tirani, Farzaneh'
'Severin, Kay'

_publ_section_title
;
 Synthesis of Organic Super-Electron-Donors by Reaction of Nitrous Oxide
 with N-Heterocyclic Olefins.
;
_journal_issue 43
_journal_name_full 'Journal of the American Chemical Society'
_journal_page_first 17112
_journal_page_last 17116
_journal_paper_doi 10.1021/jacs.9b10660
_journal_volume 141
_journal_year 2019
_chemical_formula_moiety 'C56 H73 N6 O, Cl, 3.1(C H2 Cl2)'
_chemical_formula_sum 'C59.1 H79.2 Cl7.2 N6 O'
_chemical_formula_weight 1144.92
_space_group_crystal_system triclinic
_space_group_IT_number 2
_space_group_name_Hall '-P 1'
_space_group_name_H-M_alt 'P -1'
_symmetry_space_group_name_Hall '-P 1'
_symmetry_space_group_name_H-M 'P -1'
_atom_sites_solution_hydrogens geom
_atom_sites_solution_primary dual
_atom_sites_solution_secondary difmap
_audit_creation_method SHELXL-2018/3
_cell_angle_alpha 75.750(4)
_cell_angle_beta 79.343(4)
_cell_angle_gamma 89.726(4)
_cell_formula_units_Z 2
_cell_length_a 12.2645(7)
_cell_length_b 16.6638(8)
_cell_length_c 17.0136(6)
_cell_measurement_reflns_used 6598
_cell_measurement_temperature 140.00(10)
_cell_measurement_theta_max 75.0200
_cell_measurement_theta_min 2.7250
_cell_volume 3309.0(3)
_computing_cell_refinement 'CrysAlisPro 1.171.39.46 (Rigaku OD, 2018)'
_computing_data_collection 'CrysAlisPro 1.171.39.46 (Rigaku OD, 2018)'
_computing_data_reduction 'CrysAlisPro 1.171.39.46 (Rigaku OD, 2018)'
_computing_molecular_graphics 'Mercury 4.0.0 (CCDC, 2018)'
_computing_publication_material 'CIFTab (Sheldrick, 2015)'
_computing_structure_refinement 'SHELXL-2018/3 (Sheldrick, 2018)'
_computing_structure_solution 'SHELXT (Sheldrick, 2015)'
_diffrn_ambient_environment N~2~
_diffrn_ambient_temperature 140.00(10)
_diffrn_detector 'CCD plate'
_diffrn_detector_area_resol_mean 5.2817
_diffrn_detector_type AtlasS2
_diffrn_measured_fraction_theta_full 0.998
_diffrn_measured_fraction_theta_max 0.958
_diffrn_measurement_details
;
List of Runs (angles in degrees, time in seconds):

  # Type    Start    End  Width  t~exp~   \w     \q     \k     \f   Frames
--------------------------------------------------------------------------
  1  \w    -99.00 -16.00   1.00    5.00    --  -40.41 -38.00 -60.00   83
  2  \w   -103.00 -21.00   1.00    5.00    --  -40.41 -38.00  30.00   82
  3  \w    -45.00  31.00   1.00    5.00    --  -40.41  38.00-180.00   76
  4  \w   -114.00 -57.00   1.00    5.00    --  -40.41-158.00 159.00   57
  5  \w     53.00  95.00   1.00    5.00    --   40.41-125.00  30.00   42
  6  \w     31.00  78.00   1.00    5.00    --   40.41 -99.00  90.00   47
  7  \w      9.00  81.00   1.00    5.00    --   40.41  77.00-150.00   72
  8  \w     31.00 162.00   1.00   20.00    --  112.00 -15.00  60.00  131
  9  \w     37.00 138.00   1.00   20.00    --  112.00 -30.00-120.00  101
 10  \w    108.00 133.00   1.00   20.00    --  112.00 125.00 -30.00   25
 11  \w     47.00 139.00   1.00   20.00    --  112.00 -61.00 120.00   92
 12  \w     59.00 118.00   1.00   20.00    --  112.00-125.00  90.00   59
 13  \w     91.00 118.00   1.00   20.00    --  112.00-125.00-150.00   27
 14  \w     99.00 171.00   1.00   20.00    --  112.00 125.00-150.00   72
 15  \w     47.00 103.00   1.00   20.00    --  112.00-125.00-180.00   56
 16  \w     40.00 118.00   1.00   20.00    --  112.00-125.00 -60.00   78
 17  \w     86.00 177.00   1.00   20.00    --  112.00  45.00  60.00   91
 18  \w     51.00  83.00   1.00   20.00    --  112.00 -30.00  30.00   32
 19  \w     48.00 142.00   1.00   20.00    --  112.00 -77.00 -90.00   94
;
_diffrn_measurement_device 'four-circle diffractometer'
_diffrn_measurement_device_type 'SuperNova, Dual, Cu at home/near, AtlasS2'
_diffrn_measurement_method '\w scans'
_diffrn_radiation_monochromator mirror
_diffrn_radiation_probe x-ray
_diffrn_radiation_type 'Cu K\a'
_diffrn_radiation_wavelength 1.54184
_diffrn_reflns_av_R_equivalents 0.0273
_diffrn_reflns_av_unetI/netI 0.0419
_diffrn_reflns_Laue_measured_fraction_full 0.998
_diffrn_reflns_Laue_measured_fraction_max 0.958
_diffrn_reflns_limit_h_max 15
_diffrn_reflns_limit_h_min -9
_diffrn_reflns_limit_k_max 20
_diffrn_reflns_limit_k_min -20
_diffrn_reflns_limit_l_max 21
_diffrn_reflns_limit_l_min -18
_diffrn_reflns_number 23774
_diffrn_reflns_point_group_measured_fraction_full 0.998
_diffrn_reflns_point_group_measured_fraction_max 0.958
_diffrn_reflns_theta_full 67.684
_diffrn_reflns_theta_max 76.557
_diffrn_reflns_theta_min 2.729
_diffrn_source 'micro-focus sealed X-ray tube'
_diffrn_source_type 'SuperNova (Cu) X-ray Source'
_exptl_absorpt_coefficient_mu 3.121
_exptl_absorpt_correction_T_max 0.530
_exptl_absorpt_correction_T_min 0.180
_exptl_absorpt_correction_type analytical
_exptl_absorpt_process_details
;
CrysAlisPro 1.171.39.46 (Rigaku Oxford Diffraction, 2018)
Analytical numeric absorption correction using a multifaceted crystal
model based on expressions derived by R.C. Clark & J.S. Reid.
(Clark, R. C. & Reid, J. S. (1995). Acta Cryst. A51, 887-897)
Empirical absorption correction using spherical harmonics,
 implemented in SCALE3 ABSPACK scaling algorithm.
;
_exptl_crystal_colour 'clear intense orange'
_exptl_crystal_density_diffrn 1.149
_exptl_crystal_description plate
_exptl_crystal_F_000 1212
_exptl_crystal_size_max 0.689
_exptl_crystal_size_mid 0.413
_exptl_crystal_size_min 0.233
_refine_diff_density_max 1.648
_refine_diff_density_min -0.774
_refine_diff_density_rms 0.071
_refine_ls_extinction_method none
_refine_ls_goodness_of_fit_ref 1.027
_refine_ls_hydrogen_treatment constr
_refine_ls_matrix_type full
_refine_ls_number_parameters 738
_refine_ls_number_reflns 13339
_refine_ls_number_restraints 72
_refine_ls_restrained_S_all 1.028
_refine_ls_R_factor_all 0.1021
_refine_ls_R_factor_gt 0.0797
_refine_ls_shift/su_max 0.000
_refine_ls_shift/su_mean 0.000
_refine_ls_structure_factor_coef Fsqd
_refine_ls_weighting_details 'w=1/[\s^2^(Fo^2^)+(0.1550P)^2^+1.5810P] where P=(Fo^2^+2Fc^2^)/3'
_refine_ls_weighting_scheme calc
_refine_ls_wR_factor_gt 0.2330
_refine_ls_wR_factor_ref 0.2596
_reflns_Friedel_coverage 0.000
_reflns_number_gt 9752
_reflns_number_total 13339
_reflns_threshold_expression 'I > 2\s(I)'
_cod_data_source_file ja9b10660_si_009.cif
_cod_data_source_block le-7-94
_cod_original_formula_sum 'C59.10 H79.20 Cl7.20 N6 O'
_cod_database_code 4127876
_shelx_shelxl_version_number 2018/3
_shelx_space_group_comment
;
The symmetry employed for this shelxl refinement is uniquely defined
by the following loop, which should always be used as a source of
symmetry information in preference to the above space-group names.
They are only intended as comments.
;
_shelx_estimated_absorpt_t_min 0.222
_shelx_estimated_absorpt_t_max 0.530

loop_
_space_group_symop_operation_xyz
'x, y, z'
'-x, -y, -z'

loop_
_atom_site_label
_atom_site_type_symbol
_atom_site_fract_x
_atom_site_fract_y
_atom_site_fract_z
_atom_site_U_iso_or_equiv
_atom_site_adp_type
_atom_site_occupancy
_atom_site_site_symmetry_order
_atom_site_calc_flag
_atom_site_refinement_flags_posn
_atom_site_refinement_flags_adp
_atom_site_refinement_flags_occupancy
_atom_site_disorder_assembly
_atom_site_disorder_group
Cl1 Cl 0.5731(5) 0.1981(4) 1.1408(3) 0.076(2) Uani 0.187(3) 1 d . . P A 2
Cl2 Cl 0.67622(9) 0.21006(7) 1.11469(5) 0.0522(3) Uani 0.813(3) 1 d . . P A 1
Cl3 Cl 0.54465(14) 0.42291(10) 0.92109(9) 0.0651(4) Uani 0.6256 1 d . . P . .
Cl4 Cl 0.74359(16) 0.47238(14) 0.97219(12) 0.0824(5) Uani 0.6256 1 d . . P . .
C57 C 0.6165(5) 0.4156(4) 1.0022(3) 0.0529(12) Uani 0.6256 1 d . . P . .
H57A H 0.630216 0.356578 1.025113 0.063 Uiso 0.6256 1 calc R U P . .
H57B H 0.569365 0.435706 1.046689 0.063 Uiso 0.6256 1 calc R U P . .
Cl5 Cl 1.0125(2) 0.38529(13) 0.98487(13) 0.1320(9) Uani 0.8109 1 d . . P . .
Cl6 Cl 1.0265(2) 0.20987(15) 1.03642(18) 0.1442(10) Uani 0.8109 1 d . . P . .
C58 C 0.9604(6) 0.2957(4) 1.0602(4) 0.0868(18) Uani 0.8109 1 d . . P . .
H58A H 0.972546 0.300577 1.114775 0.104 Uiso 0.8109 1 calc R U P . .
H58B H 0.879459 0.288795 1.063146 0.104 Uiso 0.8109 1 calc R U P . .
Cl7 Cl 1.16422(11) 0.02994(11) 0.84011(9) 0.0865(4) Uani 0.879 1 d . . P . .
Cl8 Cl 1.16402(12) -0.02415(8) 0.69157(9) 0.0812(4) Uani 0.879 1 d . . P . .
C59 C 1.1644(5) -0.0547(3) 0.7965(4) 0.0891(18) Uani 0.879 1 d . . P . .
H59A H 1.231045 -0.086867 0.805485 0.107 Uiso 0.879 1 calc R U P . .
H59B H 1.098099 -0.091415 0.824481 0.107 Uiso 0.879 1 calc R U P . .
Cl9 Cl 0.6201(2) -0.2356(3) 0.71340(18) 0.0974(8) Uani 0.5142 1 d D U P B 1
Cl10 Cl 0.6534(3) -0.3297(2) 0.8716(2) 0.0913(9) Uani 0.5142 1 d D U P B 1
C60 C 0.6086(13) -0.2344(8) 0.8169(6) 0.119(4) Uani 0.5142 1 d D U P B 1
H60A H 0.530535 -0.226713 0.840829 0.142 Uiso 0.5142 1 calc R U P B 1
H60B H 0.655022 -0.187901 0.821407 0.142 Uiso 0.5142 1 calc R U P B 1
Cl11 Cl 0.6301(5) -0.1848(4) 0.7353(5) 0.112(2) Uani 0.2693 1 d D U P C 2
Cl12 Cl 0.6775(9) -0.2808(7) 0.8741(5) 0.140(3) Uani 0.2693 1 d D U P C 2
C61 C 0.5753(12) -0.2808(8) 0.8082(9) 0.076(4) Uani 0.2693 1 d D U P C 2
H61A H 0.580790 -0.328679 0.783065 0.091 Uiso 0.2693 1 calc R U P C 2
H61B H 0.498138 -0.277043 0.836823 0.091 Uiso 0.2693 1 calc R U P C 2
O1 O 0.7889(2) 0.36510(14) 0.46539(14) 0.0607(7) Uani 1 1 d . . . . .
N1 N 0.75496(18) 0.27331(14) 0.34802(14) 0.0357(5) Uani 1 1 d . . . . .
N2 N 0.63878(19) 0.19132(14) 0.44485(14) 0.0357(5) Uani 1 1 d . . . . .
N3 N 0.73596(19) 0.23953(14) 0.56543(14) 0.0361(5) Uani 1 1 d . . . . .
N4 N 0.76059(18) 0.27247(14) 0.62591(14) 0.0360(5) Uani 1 1 d . . . . .
N5 N 0.8060(2) 0.31060(15) 0.77782(15) 0.0397(5) Uani 1 1 d . . . . .
N6 N 0.6984(2) 0.20436(16) 0.84828(14) 0.0405(5) Uani 1 1 d . . . . .
C1 C 0.7178(2) 0.25161(16) 0.43005(16) 0.0342(5) Uani 1 1 d . . . . .
C2 C 0.6256(2) 0.17533(18) 0.37157(18) 0.0405(6) Uani 1 1 d . . . . .
H2 H 0.574716 0.135783 0.364985 0.049 Uiso 1 1 calc R U . . .
C3 C 0.6983(2) 0.22616(19) 0.31081(18) 0.0413(6) Uani 1 1 d . . . . .
H3 H 0.708629 0.229069 0.253426 0.050 Uiso 1 1 calc R U . . .
C4 C 0.8425(2) 0.33445(18) 0.30234(16) 0.0378(6) Uani 1 1 d . . . . .
C5 C 0.8111(3) 0.4120(2) 0.26367(19) 0.0463(7) Uani 1 1 d . . . . .
C6 C 0.8967(3) 0.4676(2) 0.2139(2) 0.0553(8) Uani 1 1 d . . . . .
H6 H 0.879179 0.521161 0.185334 0.066 Uiso 1 1 calc R U . . .
C7 C 1.0051(3) 0.4454(2) 0.2061(2) 0.0588(9) Uani 1 1 d . . . . .
H7 H 1.061771 0.483930 0.172067 0.071 Uiso 1 1 calc R U . . .
C8 C 1.0332(3) 0.3688(2) 0.2465(2) 0.0536(8) Uani 1 1 d . . . . .
H8 H 1.109059 0.355084 0.240319 0.064 Uiso 1 1 calc R U . . .
C9 C 0.9518(2) 0.3101(2) 0.29695(19) 0.0444(6) Uani 1 1 d . . . . .
C10 C 0.6919(3) 0.4370(2) 0.2745(3) 0.0599(9) Uani 1 1 d . . . . .
H10 H 0.646227 0.388682 0.313014 0.072 Uiso 1 1 calc R U . . .
C11 C 0.6512(5) 0.4534(5) 0.1925(4) 0.112(2) Uani 1 1 d . . . . .
H11A H 0.692177 0.501819 0.153656 0.168 Uiso 1 1 calc R U . . .
H11B H 0.571697 0.463850 0.201820 0.168 Uiso 1 1 calc R U . . .
H11C H 0.663495 0.404891 0.169528 0.168 Uiso 1 1 calc R U . . .
C12 C 0.6767(4) 0.5090(3) 0.3152(4) 0.0870(15) Uani 1 1 d . . . . .
H12A H 0.694869 0.491896 0.370530 0.131 Uiso 1 1 calc R U . . .
H12B H 0.599442 0.525420 0.319667 0.131 Uiso 1 1 calc R U . . .
H12C H 0.726055 0.555921 0.281798 0.131 Uiso 1 1 calc R U . . .
C13 C 0.9843(3) 0.2266(2) 0.3434(3) 0.0579(9) Uani 1 1 d . . . . .
H13 H 0.914456 0.191525 0.367641 0.069 Uiso 1 1 calc R U . . .
C14 C 1.0586(4) 0.1819(3) 0.2864(4) 0.0830(14) Uani 1 1 d . . . . .
H14A H 1.021394 0.176990 0.241445 0.124 Uiso 1 1 calc R U . . .
H14B H 1.072673 0.126444 0.318044 0.124 Uiso 1 1 calc R U . . .
H14C H 1.129231 0.213572 0.263333 0.124 Uiso 1 1 calc R U . . .
C15 C 1.0381(4) 0.2357(3) 0.4149(3) 0.0797(13) Uani 1 1 d . . . . .
H15A H 1.106364 0.270530 0.393261 0.120 Uiso 1 1 calc R U . . .
H15B H 1.055830 0.180853 0.445688 0.120 Uiso 1 1 calc R U . . .
H15C H 0.986524 0.261427 0.451778 0.120 Uiso 1 1 calc R U . . .
C16 C 0.5731(2) 0.14867(17) 0.52424(17) 0.0378(6) Uani 1 1 d . . . . .
C17 C 0.6092(3) 0.07319(18) 0.56445(19) 0.0436(6) Uani 1 1 d . . . . .
C18 C 0.5446(3) 0.0335(2) 0.6416(2) 0.0551(8) Uani 1 1 d . . . . .
H18 H 0.565984 -0.018239 0.671522 0.066 Uiso 1 1 calc R U . . .
C19 C 0.4508(3) 0.0689(2) 0.6741(2) 0.0609(9) Uani 1 1 d . . . . .
H19 H 0.408251 0.041078 0.726276 0.073 Uiso 1 1 calc R U . . .
C20 C 0.4177(3) 0.1438(2) 0.6324(2) 0.0545(8) Uani 1 1 d . . . . .
H20 H 0.352622 0.166998 0.655877 0.065 Uiso 1 1 calc R U . . .
C21 C 0.4792(2) 0.18618(19) 0.55537(19) 0.0429(6) Uani 1 1 d . . . . .
C22 C 0.7141(3) 0.0355(2) 0.5287(2) 0.0525(8) Uani 1 1 d . . . . .
H22 H 0.745862 0.072719 0.473516 0.063 Uiso 1 1 calc R U . . .
C23 C 0.8003(4) 0.0304(3) 0.5839(4) 0.0954(18) Uani 1 1 d . . . . .
H23A H 0.824990 0.086550 0.582977 0.143 Uiso 1 1 calc R U . . .
H23B H 0.864000 0.000584 0.563416 0.143 Uiso 1 1 calc R U . . .
H23C H 0.767144 0.000982 0.640552 0.143 Uiso 1 1 calc R U . . .
C24 C 0.6888(4) -0.0487(3) 0.5164(3) 0.0741(11) Uani 1 1 d . . . . .
H24A H 0.659771 -0.086896 0.570020 0.111 Uiso 1 1 calc R U . . .
H24B H 0.756891 -0.070034 0.490144 0.111 Uiso 1 1 calc R U . . .
H24C H 0.633279 -0.043841 0.480956 0.111 Uiso 1 1 calc R U . . .
C25 C 0.4445(3) 0.2707(2) 0.5106(2) 0.0486(7) Uani 1 1 d . . . . .
H25 H 0.496772 0.288989 0.456339 0.058 Uiso 1 1 calc R U . . .
C26 C 0.3275(4) 0.2664(3) 0.4931(4) 0.0788(13) Uani 1 1 d . . . . .
H26A H 0.325864 0.231513 0.454575 0.118 Uiso 1 1 calc R U . . .
H26B H 0.305702 0.322321 0.468641 0.118 Uiso 1 1 calc R U . . .
H26C H 0.275581 0.242611 0.544832 0.118 Uiso 1 1 calc R U . . .
C27 C 0.4528(4) 0.3350(3) 0.5589(3) 0.0786(13) Uani 1 1 d . . . . .
H27A H 0.398477 0.320519 0.610755 0.118 Uiso 1 1 calc R U . . .
H27B H 0.437412 0.389582 0.526120 0.118 Uiso 1 1 calc R U . . .
H27C H 0.527725 0.336477 0.570891 0.118 Uiso 1 1 calc R U . . .
C28 C 0.7548(2) 0.29266(17) 0.49116(17) 0.0373(6) Uani 1 1 d . . . . .
C29 C 0.7270(2) 0.22419(17) 0.69789(17) 0.0377(6) Uani 1 1 d . . . . .
H29 H 0.690045 0.172704 0.702853 0.045 Uiso 1 1 calc R U . . .
C30 C 0.7443(2) 0.24671(18) 0.77109(17) 0.0369(6) Uani 1 1 d . . . . .
C31 C 0.7986(3) 0.3071(2) 0.86072(19) 0.0467(7) Uani 1 1 d . . . . .
H31 H 0.834448 0.344560 0.882769 0.056 Uiso 1 1 calc R U . . .
C32 C 0.7316(3) 0.2412(2) 0.90475(18) 0.0463(7) Uani 1 1 d . . . . .
H32 H 0.711257 0.223653 0.963202 0.056 Uiso 1 1 calc R U . . .
C33 C 0.8818(2) 0.36812(18) 0.71265(18) 0.0405(6) Uani 1 1 d . . . . .
C34 C 0.8432(3) 0.4431(2) 0.6732(2) 0.0467(7) Uani 1 1 d . . . . .
C35 C 0.9224(3) 0.4988(2) 0.6162(2) 0.0533(8) Uani 1 1 d . . . . .
H35 H 0.899924 0.551082 0.588391 0.064 Uiso 1 1 calc R U . . .
C36 C 1.0322(3) 0.4794(2) 0.5996(2) 0.0576(9) Uani 1 1 d . . . . .
H36 H 1.084598 0.518574 0.561394 0.069 Uiso 1 1 calc R U . . .
C37 C 1.0665(3) 0.4034(2) 0.6381(2) 0.0569(8) Uani 1 1 d . . . . .
H37 H 1.141929 0.390103 0.624744 0.068 Uiso 1 1 calc R U . . .
C38 C 0.9918(3) 0.3455(2) 0.6967(2) 0.0472(7) Uani 1 1 d . . . . .
C39 C 0.7225(3) 0.4637(2) 0.6861(2) 0.0549(8) Uani 1 1 d . . . . .
H39 H 0.679208 0.415175 0.726195 0.066 Uiso 1 1 calc R U . . .
C40 C 0.6795(4) 0.4788(3) 0.6050(3) 0.0665(10) Uani 1 1 d . . . . .
H40A H 0.715955 0.529217 0.566537 0.100 Uiso 1 1 calc R U . . .
H40B H 0.599021 0.485208 0.615885 0.100 Uiso 1 1 calc R U . . .
H40C H 0.695854 0.431455 0.580744 0.100 Uiso 1 1 calc R U . . .
C41 C 0.7044(4) 0.5386(3) 0.7227(3) 0.0736(11) Uani 1 1 d . . . . .
H41A H 0.729122 0.526847 0.775796 0.110 Uiso 1 1 calc R U . . .
H41B H 0.625301 0.550314 0.731048 0.110 Uiso 1 1 calc R U . . .
H41C H 0.747145 0.586797 0.684724 0.110 Uiso 1 1 calc R U . . .
C42 C 1.0297(3) 0.2606(2) 0.7363(3) 0.0582(8) Uani 1 1 d . . . . .
H42 H 0.970027 0.234214 0.784280 0.070 Uiso 1 1 calc R U . . .
C43 C 1.1367(4) 0.2662(3) 0.7696(4) 0.0842(14) Uani 1 1 d . . . . .
H43A H 1.197693 0.289587 0.723526 0.126 Uiso 1 1 calc R U . . .
H43B H 1.154855 0.210676 0.798356 0.126 Uiso 1 1 calc R U . . .
H43C H 1.126069 0.301913 0.808111 0.126 Uiso 1 1 calc R U . . .
C44 C 1.0426(4) 0.2055(3) 0.6755(3) 0.0807(13) Uani 1 1 d . . . . .
H44A H 0.970860 0.197932 0.660160 0.121 Uiso 1 1 calc R U . . .
H44B H 1.068465 0.151421 0.701439 0.121 Uiso 1 1 calc R U . . .
H44C H 1.096883 0.231831 0.625853 0.121 Uiso 1 1 calc R U . . .
C45 C 0.6259(2) 0.13050(19) 0.86772(17) 0.0424(6) Uani 1 1 d . . . . .
C46 C 0.6751(3) 0.0547(2) 0.86875(18) 0.0473(7) Uani 1 1 d . . . . .
C47 C 0.6028(3) -0.0145(2) 0.8823(2) 0.0579(9) Uani 1 1 d . . . . .
H47 H 0.632863 -0.067177 0.882730 0.070 Uiso 1 1 calc R U . . .
C48 C 0.4900(3) -0.0076(2) 0.8950(2) 0.0613(9) Uani 1 1 d . . . . .
H48 H 0.442774 -0.055251 0.903662 0.074 Uiso 1 1 calc R U . . .
C49 C 0.4450(3) 0.0682(3) 0.8951(2) 0.0584(9) Uani 1 1 d . . . . .
H49 H 0.366491 0.071777 0.904842 0.070 Uiso 1 1 calc R U . . .
C50 C 0.5113(3) 0.1402(2) 0.88138(19) 0.0473(7) Uani 1 1 d . . . . .
C51 C 0.7995(3) 0.0471(2) 0.8582(2) 0.0579(8) Uani 1 1 d . . . . .
H51 H 0.835269 0.101850 0.825239 0.070 Uiso 1 1 calc R U . . .
C52 C 0.8336(4) 0.0283(4) 0.9417(3) 0.0890(15) Uani 1 1 d . . . . .
H52A H 0.804028 0.069567 0.971278 0.134 Uiso 1 1 calc R U . . .
H52B H 0.914852 0.030025 0.934063 0.134 Uiso 1 1 calc R U . . .
H52C H 0.804144 -0.027053 0.973721 0.134 Uiso 1 1 calc R U . . .
C53 C 0.8429(5) -0.0179(4) 0.8133(4) 0.1034(19) Uani 1 1 d . . . . .
H53A H 0.822064 -0.073182 0.849666 0.155 Uiso 1 1 calc R U . . .
H53B H 0.923944 -0.011350 0.797612 0.155 Uiso 1 1 calc R U . . .
H53C H 0.810669 -0.011151 0.763607 0.155 Uiso 1 1 calc R U . . .
C54 C 0.4625(3) 0.2242(2) 0.8793(2) 0.0594(9) Uani 1 1 d . . . . .
H54 H 0.518394 0.259975 0.892305 0.071 Uiso 1 1 calc R U . . .
C55 C 0.3563(6) 0.2204(4) 0.9423(4) 0.111(2) Uani 1 1 d . . . . .
H55A H 0.297283 0.191303 0.927096 0.167 Uiso 1 1 calc R U . . .
H55B H 0.334433 0.276771 0.943427 0.167 Uiso 1 1 calc R U . . .
H55C H 0.368711 0.190607 0.997012 0.167 Uiso 1 1 calc R U . . .
C56 C 0.4411(4) 0.2654(4) 0.7933(3) 0.0869(15) Uani 1 1 d . . . . .
H56A H 0.510502 0.270100 0.752911 0.130 Uiso 1 1 calc R U . . .
H56B H 0.413388 0.320808 0.792539 0.130 Uiso 1 1 calc R U . . .
H56C H 0.385803 0.231860 0.779229 0.130 Uiso 1 1 calc R U . . .

loop_
_atom_site_aniso_label
_atom_site_aniso_U_11
_atom_site_aniso_U_22
_atom_site_aniso_U_33
_atom_site_aniso_U_23
_atom_site_aniso_U_13
_atom_site_aniso_U_12
Cl1 0.096(5) 0.097(4) 0.050(3) -0.034(3) -0.025(3) -0.010(3)
Cl2 0.0600(6) 0.0686(6) 0.0307(4) -0.0166(4) -0.0100(4) 0.0145(4)
Cl3 0.0764(9) 0.0673(8) 0.0587(8) -0.0222(7) -0.0230(7) 0.0241(7)
Cl4 0.0737(10) 0.1053(14) 0.0693(10) -0.0382(10) 0.0062(8) -0.0113(9)
C57 0.056(3) 0.057(3) 0.043(3) -0.011(2) -0.004(2) 0.013(2)
Cl5 0.194(2) 0.0922(12) 0.0900(12) 0.0236(10) -0.0394(14) -0.0408(13)
Cl6 0.1196(16) 0.1124(16) 0.150(2) 0.0179(14) 0.0341(15) 0.0186(12)
C58 0.105(5) 0.085(4) 0.058(3) 0.009(3) -0.021(3) -0.022(3)
Cl7 0.0747(8) 0.1202(11) 0.0719(8) -0.0289(7) -0.0260(6) 0.0042(7)
Cl8 0.0849(8) 0.0749(7) 0.0856(8) -0.0343(6) -0.0016(6) 0.0051(6)
C59 0.074(3) 0.061(3) 0.124(5) -0.001(3) -0.028(3) 0.007(2)
Cl9 0.0758(15) 0.129(3) 0.0803(16) -0.0116(17) -0.0161(12) 0.0294(16)
Cl10 0.0998(19) 0.0848(17) 0.0739(15) -0.0107(14) 0.0094(13) 0.0200(15)
C60 0.108(8) 0.126(9) 0.117(8) -0.044(8) 0.008(7) 0.019(7)
Cl11 0.097(4) 0.094(4) 0.125(5) 0.011(4) -0.025(3) -0.009(3)
Cl12 0.170(8) 0.167(8) 0.080(4) -0.023(5) -0.032(4) 0.041(7)
C61 0.071(8) 0.060(8) 0.096(9) -0.043(7) 0.017(7) -0.006(6)
O1 0.0977(19) 0.0451(12) 0.0363(11) -0.0060(9) -0.0097(11) -0.0298(12)
N1 0.0362(11) 0.0400(12) 0.0314(11) -0.0094(9) -0.0069(9) -0.0019(9)
N2 0.0370(11) 0.0363(11) 0.0353(11) -0.0113(9) -0.0070(9) -0.0035(9)
N3 0.0395(11) 0.0381(11) 0.0312(11) -0.0091(9) -0.0071(9) -0.0072(9)
N4 0.0356(11) 0.0403(12) 0.0323(11) -0.0099(9) -0.0058(9) -0.0048(9)
N5 0.0402(12) 0.0447(13) 0.0351(12) -0.0120(10) -0.0060(9) -0.0073(10)
N6 0.0417(12) 0.0464(13) 0.0309(11) -0.0072(10) -0.0034(9) -0.0060(10)
C1 0.0351(12) 0.0365(13) 0.0307(12) -0.0074(10) -0.0066(10) -0.0002(10)
C2 0.0426(14) 0.0433(14) 0.0396(14) -0.0161(12) -0.0098(11) -0.0041(11)
C3 0.0422(14) 0.0504(16) 0.0360(14) -0.0166(12) -0.0116(11) 0.0003(12)
C4 0.0375(13) 0.0459(15) 0.0290(12) -0.0086(11) -0.0044(10) -0.0046(11)
C5 0.0447(15) 0.0520(17) 0.0390(15) -0.0031(13) -0.0113(12) -0.0037(13)
C6 0.0569(19) 0.0544(19) 0.0460(17) 0.0046(14) -0.0110(14) -0.0111(15)
C7 0.0570(19) 0.069(2) 0.0414(17) -0.0077(15) 0.0054(14) -0.0214(16)
C8 0.0370(15) 0.066(2) 0.0577(19) -0.0213(16) -0.0003(13) -0.0072(14)
C9 0.0385(14) 0.0534(17) 0.0410(15) -0.0141(13) -0.0037(11) -0.0021(12)
C10 0.0492(18) 0.0516(19) 0.074(2) -0.0010(17) -0.0196(17) 0.0001(14)
C11 0.080(3) 0.159(6) 0.101(4) -0.011(4) -0.056(3) 0.021(4)
C12 0.056(2) 0.068(3) 0.135(5) -0.028(3) -0.009(3) 0.0092(19)
C13 0.0438(16) 0.0536(19) 0.077(2) -0.0154(17) -0.0149(16) 0.0076(14)
C14 0.066(3) 0.072(3) 0.118(4) -0.041(3) -0.012(3) 0.020(2)
C15 0.082(3) 0.077(3) 0.085(3) -0.013(2) -0.038(3) 0.015(2)
C16 0.0406(13) 0.0370(13) 0.0361(13) -0.0099(11) -0.0067(11) -0.0100(10)
C17 0.0483(15) 0.0374(14) 0.0463(16) -0.0077(12) -0.0155(13) -0.0109(11)
C18 0.067(2) 0.0468(17) 0.0484(18) -0.0004(14) -0.0174(16) -0.0161(15)
C19 0.073(2) 0.061(2) 0.0398(17) -0.0032(15) -0.0008(16) -0.0249(18)
C20 0.0530(18) 0.060(2) 0.0458(17) -0.0165(15) 0.0063(14) -0.0119(15)
C21 0.0417(14) 0.0449(15) 0.0423(15) -0.0135(12) -0.0045(12) -0.0069(11)
C22 0.0525(18) 0.0396(15) 0.067(2) -0.0100(14) -0.0192(16) 0.0007(13)
C23 0.084(3) 0.087(3) 0.150(5) -0.060(3) -0.070(4) 0.034(3)
C24 0.079(3) 0.060(2) 0.090(3) -0.033(2) -0.011(2) -0.0083(19)
C25 0.0424(15) 0.0468(16) 0.0563(18) -0.0157(14) -0.0043(13) 0.0012(12)
C26 0.067(2) 0.061(2) 0.119(4) -0.024(2) -0.041(3) 0.0025(19)
C27 0.100(3) 0.053(2) 0.099(3) -0.032(2) -0.042(3) 0.009(2)
C28 0.0388(13) 0.0395(14) 0.0333(13) -0.0100(11) -0.0050(10) -0.0075(10)
C29 0.0382(13) 0.0394(14) 0.0344(13) -0.0075(11) -0.0063(10) -0.0081(10)
C30 0.0350(13) 0.0415(14) 0.0327(13) -0.0076(11) -0.0050(10) -0.0034(10)
C31 0.0500(16) 0.0561(18) 0.0377(15) -0.0170(13) -0.0099(12) -0.0045(13)
C32 0.0531(17) 0.0562(17) 0.0307(13) -0.0130(12) -0.0076(12) -0.0030(13)
C33 0.0409(14) 0.0455(15) 0.0355(13) -0.0111(11) -0.0065(11) -0.0121(11)
C34 0.0521(17) 0.0462(16) 0.0431(16) -0.0119(13) -0.0109(13) -0.0082(13)
C35 0.063(2) 0.0480(17) 0.0478(17) -0.0060(14) -0.0140(15) -0.0138(14)
C36 0.060(2) 0.063(2) 0.0465(17) -0.0113(15) -0.0050(15) -0.0253(16)
C37 0.0442(16) 0.069(2) 0.056(2) -0.0170(17) -0.0035(14) -0.0162(15)
C38 0.0409(15) 0.0554(17) 0.0465(16) -0.0161(14) -0.0062(12) -0.0083(13)
C39 0.0538(18) 0.0505(18) 0.060(2) -0.0103(15) -0.0144(15) -0.0010(14)
C40 0.068(2) 0.062(2) 0.078(3) -0.023(2) -0.031(2) 0.0065(18)
C41 0.073(3) 0.075(3) 0.080(3) -0.032(2) -0.016(2) 0.009(2)
C42 0.0435(17) 0.061(2) 0.068(2) -0.0139(17) -0.0088(15) -0.0016(14)
C43 0.066(3) 0.083(3) 0.109(4) -0.014(3) -0.043(3) 0.000(2)
C44 0.072(3) 0.077(3) 0.101(4) -0.036(3) -0.017(2) 0.014(2)
C45 0.0444(15) 0.0493(16) 0.0290(13) -0.0043(11) -0.0030(11) -0.0098(12)
C46 0.0549(17) 0.0477(16) 0.0342(14) -0.0061(12) -0.0013(12) -0.0065(13)
C47 0.077(2) 0.0470(18) 0.0425(17) -0.0029(14) -0.0038(16) -0.0113(16)
C48 0.072(2) 0.059(2) 0.0464(18) 0.0004(15) -0.0112(16) -0.0267(18)
C49 0.0471(17) 0.078(2) 0.0451(17) -0.0048(16) -0.0097(14) -0.0176(16)
C50 0.0435(15) 0.0583(18) 0.0362(14) -0.0049(13) -0.0070(12) -0.0048(13)
C51 0.0561(19) 0.0553(19) 0.054(2) -0.0082(16) 0.0034(15) 0.0039(15)
C52 0.056(2) 0.137(5) 0.077(3) -0.032(3) -0.013(2) 0.009(3)
C53 0.100(4) 0.125(5) 0.101(4) -0.061(4) -0.017(3) 0.043(4)
C54 0.0485(18) 0.068(2) 0.059(2) -0.0091(17) -0.0113(15) 0.0053(15)
C55 0.112(5) 0.114(5) 0.083(4) -0.010(3) 0.025(3) 0.029(4)
C56 0.080(3) 0.099(4) 0.072(3) -0.001(3) -0.016(2) 0.031(3)

loop_
_atom_type_symbol
_atom_type_description
_atom_type_scat_dispersion_real
_atom_type_scat_dispersion_imag
_atom_type_scat_source
C C 0.0181 0.0091 'International Tables Vol C Tables 4.2.6.8 and 6.1.1.4'
H H 0.0000 0.0000 'International Tables Vol C Tables 4.2.6.8 and 6.1.1.4'
Cl Cl 0.3639 0.7018 'International Tables Vol C Tables 4.2.6.8 and 6.1.1.4'
N N 0.0311 0.0180 'International Tables Vol C Tables 4.2.6.8 and 6.1.1.4'
O O 0.0492 0.0322 'International Tables Vol C Tables 4.2.6.8 and 6.1.1.4'

loop_
_exptl_crystal_face_index_h
_exptl_crystal_face_index_k
_exptl_crystal_face_index_l
_exptl_crystal_face_perp_dist
8 -1 2 0.1539
6 -7 -2 0.1389
-8 -3 -4 0.4194
-1 10 5 0.1412
8 3 2 0.1975
3 0 -9 0.1035
1 0 -10 0.1035
3 -5 8 0.1335
2 6 -6 0.1568
-2 5 -8 0.1352
2 -9 3 0.2468
2 10 -1 0.1791
-2 9 -3 0.1508
-3 8 -4 0.1772
-5 9 2 0.2135
1 11 5 0.1477
-2 10 4 0.1404
-1 -11 -5 0.3877
2 8 9 0.1235
-1 8 9 0.1052
-5 5 6 0.2190
-1 -8 -9 0.3512
3 5 11 0.1069
1 4 11 0.0942
2 -3 -10 0.1243
1 0 11 0.0815
-1 -1 10 0.1198
2 -3 10 0.0915
5 -1 9 0.1158
-1 -4 8 0.1977
2 -11 -3 0.2865
3 -3 -9 0.0962
5 -2 -7 0.1171

loop_
_geom_angle_atom_site_label_1
_geom_angle_atom_site_label_2
_geom_angle_atom_site_label_3
_geom_angle
Cl3 C57 Cl4 113.2(3)
Cl3 C57 H57A 108.9
Cl4 C57 H57A 108.9
Cl3 C57 H57B 108.9
Cl4 C57 H57B 108.9
H57A C57 H57B 107.8
Cl6 C58 Cl5 110.0(4)
Cl6 C58 H58A 109.7
Cl5 C58 H58A 109.7
Cl6 C58 H58B 109.7
Cl5 C58 H58B 109.7
H58A C58 H58B 108.2
Cl8 C59 Cl7 112.0(3)
Cl8 C59 H59A 109.2
Cl7 C59 H59A 109.2
Cl8 C59 H59B 109.2
Cl7 C59 H59B 109.2
H59A C59 H59B 107.9
Cl9 C60 Cl10 108.9(7)
Cl9 C60 H60A 109.9
Cl10 C60 H60A 109.9
Cl9 C60 H60B 109.9
Cl10 C60 H60B 109.9
H60A C60 H60B 108.3
Cl11 C61 Cl12 94.2(7)
Cl11 C61 H61A 112.9
Cl12 C61 H61A 112.9
Cl11 C61 H61B 112.9
Cl12 C61 H61B 112.9
H61A C61 H61B 110.3
C1 N1 C3 109.5(2)
C1 N1 C4 127.4(2)
C3 N1 C4 123.1(2)
C1 N2 C2 109.6(2)
C1 N2 C16 127.4(2)
C2 N2 C16 123.0(2)
C28 N3 N4 113.3(2)
C29 N4 N3 111.6(2)
C30 N5 C31 108.5(2)
C30 N5 C33 127.9(2)
C31 N5 C33 123.0(2)
C30 N6 C32 109.7(2)
C30 N6 C45 124.3(2)
C32 N6 C45 126.0(2)
N1 C1 N2 106.8(2)
N1 C1 C28 125.1(2)
N2 C1 C28 128.0(2)
C3 C2 N2 107.3(2)
C3 C2 H2 126.4
N2 C2 H2 126.4
C2 C3 N1 106.8(2)
C2 C3 H3 126.6
N1 C3 H3 126.6
C5 C4 C9 124.4(3)
C5 C4 N1 117.6(2)
C9 C4 N1 117.9(3)
C4 C5 C6 116.5(3)
C4 C5 C10 122.6(3)
C6 C5 C10 120.9(3)
C7 C6 C5 120.7(3)
C7 C6 H6 119.6
C5 C6 H6 119.6
C8 C7 C6 121.1(3)
C8 C7 H7 119.4
C6 C7 H7 119.4
C7 C8 C9 121.1(3)
C7 C8 H8 119.4
C9 C8 H8 119.4
C4 C9 C8 116.0(3)
C4 C9 C13 123.4(3)
C8 C9 C13 120.6(3)
C5 C10 C12 111.0(3)
C5 C10 C11 110.7(4)
C12 C10 C11 113.6(4)
C5 C10 H10 107.1
C12 C10 H10 107.1
C11 C10 H10 107.1
C10 C11 H11A 109.5
C10 C11 H11B 109.5
H11A C11 H11B 109.5
C10 C11 H11C 109.5
H11A C11 H11C 109.5
H11B C11 H11C 109.5
C10 C12 H12A 109.5
C10 C12 H12B 109.5
H12A C12 H12B 109.5
C10 C12 H12C 109.5
H12A C12 H12C 109.5
H12B C12 H12C 109.5
C9 C13 C15 110.5(3)
C9 C13 C14 112.2(4)
C15 C13 C14 111.7(4)
C9 C13 H13 107.4
C15 C13 H13 107.4
C14 C13 H13 107.4
C13 C14 H14A 109.5
C13 C14 H14B 109.5
H14A C14 H14B 109.5
C13 C14 H14C 109.5
H14A C14 H14C 109.5
H14B C14 H14C 109.5
C13 C15 H15A 109.5
C13 C15 H15B 109.5
H15A C15 H15B 109.5
C13 C15 H15C 109.5
H15A C15 H15C 109.5
H15B C15 H15C 109.5
C21 C16 C17 124.3(3)
C21 C16 N2 118.1(3)
C17 C16 N2 117.6(3)
C16 C17 C18 116.5(3)
C16 C17 C22 122.4(3)
C18 C17 C22 121.1(3)
C19 C18 C17 120.7(3)
C19 C18 H18 119.6
C17 C18 H18 119.6
C20 C19 C18 121.1(3)
C20 C19 H19 119.5
C18 C19 H19 119.5
C19 C20 C21 120.6(3)
C19 C20 H20 119.7
C21 C20 H20 119.7
C16 C21 C20 116.8(3)
C16 C21 C25 122.7(3)
C20 C21 C25 120.5(3)
C24 C22 C17 111.2(3)
C24 C22 C23 111.1(3)
C17 C22 C23 110.4(3)
C24 C22 H22 108.0
C17 C22 H22 108.0
C23 C22 H22 108.0
C22 C23 H23A 109.5
C22 C23 H23B 109.5
H23A C23 H23B 109.5
C22 C23 H23C 109.5
H23A C23 H23C 109.5
H23B C23 H23C 109.5
C22 C24 H24A 109.5
C22 C24 H24B 109.5
H24A C24 H24B 109.5
C22 C24 H24C 109.5
H24A C24 H24C 109.5
H24B C24 H24C 109.5
C27 C25 C26 110.0(3)
C27 C25 C21 111.3(3)
C26 C25 C21 111.8(3)
C27 C25 H25 107.8
C26 C25 H25 107.8
C21 C25 H25 107.8
C25 C26 H26A 109.5
C25 C26 H26B 109.5
H26A C26 H26B 109.5
C25 C26 H26C 109.5
H26A C26 H26C 109.5
H26B C26 H26C 109.5
C25 C27 H27A 109.5
C25 C27 H27B 109.5
H27A C27 H27B 109.5
C25 C27 H27C 109.5
H27A C27 H27C 109.5
H27B C27 H27C 109.5
O1 C28 N3 134.0(3)
O1 C28 C1 117.1(2)
N3 C28 C1 108.8(2)
N4 C29 C30 121.1(2)
N4 C29 H29 119.4
C30 C29 H29 119.4
N6 C30 N5 107.2(2)
N6 C30 C29 123.8(2)
N5 C30 C29 129.0(3)
C32 C31 N5 108.0(3)
C32 C31 H31 126.0
N5 C31 H31 126.0
C31 C32 N6 106.5(3)
C31 C32 H32 126.7
N6 C32 H32 126.7
C34 C33 C38 124.0(3)
C34 C33 N5 119.2(3)
C38 C33 N5 116.8(3)
C33 C34 C35 116.4(3)
C33 C34 C39 123.3(3)
C35 C34 C39 120.3(3)
C36 C35 C34 121.5(3)
C36 C35 H35 119.3
C34 C35 H35 119.3
C37 C36 C35 120.3(3)
C37 C36 H36 119.8
C35 C36 H36 119.8
C36 C37 C38 121.0(3)
C36 C37 H37 119.5
C38 C37 H37 119.5
C33 C38 C37 116.8(3)
C33 C38 C42 122.6(3)
C37 C38 C42 120.5(3)
C34 C39 C41 111.1(3)
C34 C39 C40 110.7(3)
C41 C39 C40 110.6(3)
C34 C39 H39 108.1
C41 C39 H39 108.1
C40 C39 H39 108.1
C39 C40 H40A 109.5
C39 C40 H40B 109.5
H40A C40 H40B 109.5
C39 C40 H40C 109.5
H40A C40 H40C 109.5
H40B C40 H40C 109.5
C39 C41 H41A 109.5
C39 C41 H41B 109.5
H41A C41 H41B 109.5
C39 C41 H41C 109.5
H41A C41 H41C 109.5
H41B C41 H41C 109.5
C38 C42 C44 110.4(3)
C38 C42 C43 112.2(3)
C44 C42 C43 111.3(4)
C38 C42 H42 107.6
C44 C42 H42 107.6
C43 C42 H42 107.6
C42 C43 H43A 109.5
C42 C43 H43B 109.5
H43A C43 H43B 109.5
C42 C43 H43C 109.5
H43A C43 H43C 109.5
H43B C43 H43C 109.5
C42 C44 H44A 109.5
C42 C44 H44B 109.5
H44A C44 H44B 109.5
C42 C44 H44C 109.5
H44A C44 H44C 109.5
H44B C44 H44C 109.5
C46 C45 C50 124.0(3)
C46 C45 N6 117.9(3)
C50 C45 N6 118.0(3)
C45 C46 C47 116.4(3)
C45 C46 C51 121.7(3)
C47 C46 C51 121.8(3)
C48 C47 C46 121.5(4)
C48 C47 H47 119.3
C46 C47 H47 119.3
C47 C48 C49 120.1(3)
C47 C48 H48 120.0
C49 C48 H48 120.0
C48 C49 C50 121.9(3)
C48 C49 H49 119.0
C50 C49 H49 119.0
C45 C50 C49 116.0(3)
C45 C50 C54 121.7(3)
C49 C50 C54 122.3(3)
C46 C51 C52 109.9(3)
C46 C51 C53 113.6(4)
C52 C51 C53 109.5(4)
C46 C51 H51 107.9
C52 C51 H51 107.9
C53 C51 H51 107.9
C51 C52 H52A 109.5
C51 C52 H52B 109.5
H52A C52 H52B 109.5
C51 C52 H52C 109.5
H52A C52 H52C 109.5
H52B C52 H52C 109.5
C51 C53 H53A 109.5
C51 C53 H53B 109.5
H53A C53 H53B 109.5
C51 C53 H53C 109.5
H53A C53 H53C 109.5
H53B C53 H53C 109.5
C50 C54 C55 113.2(4)
C50 C54 C56 110.8(4)
C55 C54 C56 109.5(4)
C50 C54 H54 107.7
C55 C54 H54 107.7
C56 C54 H54 107.7
C54 C55 H55A 109.5
C54 C55 H55B 109.5
H55A C55 H55B 109.5
C54 C55 H55C 109.5
H55A C55 H55C 109.5
H55B C55 H55C 109.5
C54 C56 H56A 109.5
C54 C56 H56B 109.5
H56A C56 H56B 109.5
C54 C56 H56C 109.5
H56A C56 H56C 109.5
H56B C56 H56C 109.5

loop_
_geom_bond_atom_site_label_1
_geom_bond_atom_site_label_2
_geom_bond_distance
Cl3 C57 1.750(6)
Cl4 C57 1.752(6)
C57 H57A 0.9900
C57 H57B 0.9900
Cl5 C58 1.745(6)
Cl6 C58 1.737(8)
C58 H58A 0.9900
C58 H58B 0.9900
Cl7 C59 1.749(7)
Cl8 C59 1.732(7)
C59 H59A 0.9900
C59 H59B 0.9900
Cl9 C60 1.746(11)
Cl10 C60 1.772(11)
C60 H60A 0.9900
C60 H60B 0.9900
Cl11 C61 1.809(12)
Cl12 C61 1.831(13)
C61 H61A 0.9900
C61 H61B 0.9900
O1 C28 1.225(4)
N1 C1 1.343(3)
N1 C3 1.384(3)
N1 C4 1.451(3)
N2 C1 1.344(3)
N2 C2 1.375(3)
N2 C16 1.452(3)
N3 C28 1.333(4)
N3 N4 1.359(3)
N4 C29 1.284(4)
N5 C30 1.349(4)
N5 C31 1.383(4)
N5 C33 1.455(4)
N6 C30 1.347(4)
N6 C32 1.380(4)
N6 C45 1.455(4)
C1 C28 1.511(4)
C2 C3 1.348(4)
C2 H2 0.9500
C3 H3 0.9500
C4 C5 1.386(4)
C4 C9 1.393(4)
C5 C6 1.404(4)
C5 C10 1.509(5)
C6 C7 1.370(5)
C6 H6 0.9500
C7 C8 1.369(6)
C7 H7 0.9500
C8 C9 1.403(4)
C8 H8 0.9500
C9 C13 1.513(5)
C10 C12 1.521(6)
C10 C11 1.529(6)
C10 H10 1.0000
C11 H11A 0.9800
C11 H11B 0.9800
C11 H11C 0.9800
C12 H12A 0.9800
C12 H12B 0.9800
C12 H12C 0.9800
C13 C15 1.525(6)
C13 C14 1.532(6)
C13 H13 1.0000
C14 H14A 0.9800
C14 H14B 0.9800
C14 H14C 0.9800
C15 H15A 0.9800
C15 H15B 0.9800
C15 H15C 0.9800
C16 C21 1.388(4)
C16 C17 1.389(4)
C17 C18 1.407(5)
C17 C22 1.520(5)
C18 C19 1.377(6)
C18 H18 0.9500
C19 C20 1.376(6)
C19 H19 0.9500
C20 C21 1.403(4)
C20 H20 0.9500
C21 C25 1.527(5)
C22 C24 1.511(5)
C22 C23 1.527(5)
C22 H22 1.0000
C23 H23A 0.9800
C23 H23B 0.9800
C23 H23C 0.9800
C24 H24A 0.9800
C24 H24B 0.9800
C24 H24C 0.9800
C25 C27 1.516(5)
C25 C26 1.524(5)
C25 H25 1.0000
C26 H26A 0.9800
C26 H26B 0.9800
C26 H26C 0.9800
C27 H27A 0.9800
C27 H27B 0.9800
C27 H27C 0.9800
C29 C30 1.437(4)
C29 H29 0.9500
C31 C32 1.348(5)
C31 H31 0.9500
C32 H32 0.9500
C33 C34 1.391(5)
C33 C38 1.395(4)
C34 C35 1.401(5)
C34 C39 1.506(5)
C35 C36 1.378(6)
C35 H35 0.9500
C36 C37 1.377(6)
C36 H36 0.9500
C37 C38 1.400(5)
C37 H37 0.9500
C38 C42 1.520(5)
C39 C41 1.524(6)
C39 C40 1.531(5)
C39 H39 1.0000
C40 H40A 0.9800
C40 H40B 0.9800
C40 H40C 0.9800
C41 H41A 0.9800
C41 H41B 0.9800
C41 H41C 0.9800
C42 C44 1.532(6)
C42 C43 1.535(5)
C42 H42 1.0000
C43 H43A 0.9800
C43 H43B 0.9800
C43 H43C 0.9800
C44 H44A 0.9800
C44 H44B 0.9800
C44 H44C 0.9800
C45 C46 1.395(5)
C45 C50 1.397(4)
C46 C47 1.404(5)
C46 C51 1.511(5)
C47 C48 1.369(6)
C47 H47 0.9500
C48 C49 1.378(6)
C48 H48 0.9500
C49 C50 1.398(5)
C49 H49 0.9500
C50 C54 1.515(5)
C51 C52 1.513(6)
C51 C53 1.513(6)
C51 H51 1.0000
C52 H52A 0.9800
C52 H52B 0.9800
C52 H52C 0.9800
C53 H53A 0.9800
C53 H53B 0.9800
C53 H53C 0.9800
C54 C55 1.515(6)
C54 C56 1.526(6)
C54 H54 1.0000
C55 H55A 0.9800
C55 H55B 0.9800
C55 H55C 0.9800
C56 H56A 0.9800
C56 H56B 0.9800
C56 H56C 0.9800

loop_
_geom_torsion_atom_site_label_1
_geom_torsion_atom_site_label_2
_geom_torsion_atom_site_label_3
_geom_torsion_atom_site_label_4
_geom_torsion
C28 N3 N4 C29 170.7(2)
C3 N1 C1 N2 0.2(3)
C4 N1 C1 N2 -178.3(2)
C3 N1 C1 C28 -176.3(3)
C4 N1 C1 C28 5.3(4)
C2 N2 C1 N1 -0.4(3)
C16 N2 C1 N1 -179.1(2)
C2 N2 C1 C28 175.9(3)
C16 N2 C1 C28 -2.8(5)
C1 N2 C2 C3 0.5(3)
C16 N2 C2 C3 179.3(3)
N2 C2 C3 N1 -0.4(3)
C1 N1 C3 C2 0.1(3)
C4 N1 C3 C2 178.7(3)
C1 N1 C4 C5 -100.1(3)
C3 N1 C4 C5 81.6(4)
C1 N1 C4 C9 83.0(4)
C3 N1 C4 C9 -95.3(3)
C9 C4 C5 C6 2.2(5)
N1 C4 C5 C6 -174.5(3)
C9 C4 C5 C10 -177.1(3)
N1 C4 C5 C10 6.2(4)
C4 C5 C6 C7 -1.1(5)
C10 C5 C6 C7 178.2(3)
C5 C6 C7 C8 -0.1(6)
C6 C7 C8 C9 0.4(6)
C5 C4 C9 C8 -1.9(5)
N1 C4 C9 C8 174.8(3)
C5 C4 C9 C13 176.7(3)
N1 C4 C9 C13 -6.6(4)
C7 C8 C9 C4 0.6(5)
C7 C8 C9 C13 -178.0(3)
C4 C5 C10 C12 117.1(4)
C6 C5 C10 C12 -62.2(5)
C4 C5 C10 C11 -115.9(4)
C6 C5 C10 C11 64.9(5)
C4 C9 C13 C15 -106.3(4)
C8 C9 C13 C15 72.2(4)
C4 C9 C13 C14 128.3(4)
C8 C9 C13 C14 -53.2(5)
C1 N2 C16 C21 83.4(4)
C2 N2 C16 C21 -95.2(3)
C1 N2 C16 C17 -95.9(3)
C2 N2 C16 C17 85.5(3)
C21 C16 C17 C18 0.2(4)
N2 C16 C17 C18 179.5(2)
C21 C16 C17 C22 -178.6(3)
N2 C16 C17 C22 0.7(4)
C16 C17 C18 C19 0.1(4)
C22 C17 C18 C19 178.8(3)
C17 C18 C19 C20 -0.1(5)
C18 C19 C20 C21 -0.2(5)
C17 C16 C21 C20 -0.4(4)
N2 C16 C21 C20 -179.7(3)
C17 C16 C21 C25 177.8(3)
N2 C16 C21 C25 -1.5(4)
C19 C20 C21 C16 0.4(5)
C19 C20 C21 C25 -177.9(3)
C16 C17 C22 C24 -120.9(4)
C18 C17 C22 C24 60.4(4)
C16 C17 C22 C23 115.3(4)
C18 C17 C22 C23 -63.4(4)
C16 C21 C25 C27 -114.0(4)
C20 C21 C25 C27 64.2(4)
C16 C21 C25 C26 122.6(4)
C20 C21 C25 C26 -59.3(4)
N4 N3 C28 O1 -0.5(5)
N4 N3 C28 C1 -176.4(2)
N1 C1 C28 O1 26.3(4)
N2 C1 C28 O1 -149.3(3)
N1 C1 C28 N3 -157.0(3)
N2 C1 C28 N3 27.3(4)
N3 N4 C29 C30 180.0(2)
C32 N6 C30 N5 -0.3(3)
C45 N6 C30 N5 -179.8(3)
C32 N6 C30 C29 179.6(3)
C45 N6 C30 C29 0.1(5)
C31 N5 C30 N6 0.4(3)
C33 N5 C30 N6 172.1(3)
C31 N5 C30 C29 -179.5(3)
C33 N5 C30 C29 -7.9(5)
N4 C29 C30 N6 170.8(3)
N4 C29 C30 N5 -9.3(5)
C30 N5 C31 C32 -0.4(4)
C33 N5 C31 C32 -172.5(3)
N5 C31 C32 N6 0.2(4)
C30 N6 C32 C31 0.1(4)
C45 N6 C32 C31 179.5(3)
C30 N5 C33 C34 94.0(4)
C31 N5 C33 C34 -95.5(3)
C30 N5 C33 C38 -89.3(4)
C31 N5 C33 C38 81.3(4)
C38 C33 C34 C35 -2.0(4)
N5 C33 C34 C35 174.6(3)
C38 C33 C34 C39 174.9(3)
N5 C33 C34 C39 -8.5(4)
C33 C34 C35 C36 0.9(5)
C39 C34 C35 C36 -176.1(3)
C34 C35 C36 C37 1.1(5)
C35 C36 C37 C38 -2.1(5)
C34 C33 C38 C37 1.0(5)
N5 C33 C38 C37 -175.6(3)
C34 C33 C38 C42 -175.4(3)
N5 C33 C38 C42 8.0(4)
C36 C37 C38 C33 1.1(5)
C36 C37 C38 C42 177.6(3)
C33 C34 C39 C41 118.2(4)
C35 C34 C39 C41 -65.0(4)
C33 C34 C39 C40 -118.5(3)
C35 C34 C39 C40 58.3(4)
C33 C38 C42 C44 101.1(4)
C37 C38 C42 C44 -75.2(4)
C33 C38 C42 C43 -134.1(4)
C37 C38 C42 C43 49.6(5)
C30 N6 C45 C46 82.2(4)
C32 N6 C45 C46 -97.2(4)
C30 N6 C45 C50 -95.6(4)
C32 N6 C45 C50 85.0(4)
C50 C45 C46 C47 1.7(5)
N6 C45 C46 C47 -175.9(3)
C50 C45 C46 C51 -176.6(3)
N6 C45 C46 C51 5.8(4)
C45 C46 C47 C48 -0.9(5)
C51 C46 C47 C48 177.4(3)
C46 C47 C48 C49 -0.4(5)
C47 C48 C49 C50 1.0(5)
C46 C45 C50 C49 -1.2(5)
N6 C45 C50 C49 176.4(3)
C46 C45 C50 C54 -179.9(3)
N6 C45 C50 C54 -2.2(4)
C48 C49 C50 C45 -0.2(5)
C48 C49 C50 C54 178.5(3)
C45 C46 C51 C52 90.4(4)
C47 C46 C51 C52 -87.9(5)
C45 C46 C51 C53 -146.6(4)
C47 C46 C51 C53 35.2(5)
C45 C50 C54 C55 -143.7(4)
C49 C50 C54 C55 37.8(6)
C45 C50 C54 C56 92.9(4)
C49 C50 C54 C56 -85.6(4)
